data_7116503
loop_
_publ_author_name
'Y. Gothe'
'T. Marzo'
'L. Messori'
'N. Metzler-Nolte'

_publ_section_title
;
 Cytotoxic activity and protein binding through an unusual oxidative
 mechanism by an iridium(I)-NHC complex
;
_journal_name_full Chem.Commun.
_journal_page_first 3151
_journal_paper_doi 10.1039/C4cc10014J
_journal_volume 51
_journal_year 2015
_chemical_formula_sum 'C25 H36 Cl3 Ir N2'
_chemical_formula_weight 663.11
_chemical_name_systematic
; 
 ? 
;
_space_group_IT_number 2
_symmetry_cell_setting triclinic
_symmetry_space_group_name_Hall '-P 1'
_symmetry_space_group_name_H-M 'P -1'
_atom_sites_solution_hydrogens geom
_atom_sites_solution_primary direct
_atom_sites_solution_secondary difmap
_audit_creation_method SHELXL-97
_audit_update_record
;
2014-10-29 deposited with the CCDC.
2015-01-12 downloaded from the CCDC.
;
_cell_angle_alpha 95.215(7)
_cell_angle_beta 95.676(10)
_cell_angle_gamma 105.908(5)
_cell_formula_units_Z 2
_cell_length_a 9.516(6)
_cell_length_b 9.914(6)
_cell_length_c 14.152(8)
_cell_measurement_temperature 273(2)
_cell_volume 1267.9(13)
_computing_cell_refinement 'Bruker XSCANS'
_computing_data_collection 'Bruker XSCANS'
_computing_data_reduction 'Bruker SHELXTL'
_computing_molecular_graphics 'Bruker SHELXTL'
_computing_publication_material 'Bruker SHELXTL'
_computing_structure_refinement 'SHELXL-97 (Sheldrick, 1997)'
_computing_structure_solution 'SHELXS-97 (Sheldrick, 1990)'
_diffrn_ambient_temperature 273(2)
_diffrn_measured_fraction_theta_full 0.994
_diffrn_measured_fraction_theta_max 0.994
_diffrn_measurement_device_type 'Bruker P4'
_diffrn_measurement_method '\w scans'
_diffrn_radiation_monochromator graphite
_diffrn_radiation_source 'fine-focus sealed tube'
_diffrn_radiation_type MoK\a
_diffrn_radiation_wavelength 0.71073
_diffrn_reflns_av_R_equivalents 0.1008
_diffrn_reflns_av_sigmaI/netI 0.0894
_diffrn_reflns_limit_h_max 11
_diffrn_reflns_limit_h_min -11
_diffrn_reflns_limit_k_max 11
_diffrn_reflns_limit_k_min -11
_diffrn_reflns_limit_l_max 16
_diffrn_reflns_limit_l_min -16
_diffrn_reflns_number 10805
_diffrn_reflns_theta_full 24.99
_diffrn_reflns_theta_max 24.99
_diffrn_reflns_theta_min 2.15
_exptl_absorpt_coefficient_mu 5.597
_exptl_absorpt_correction_T_max 0.6045
_exptl_absorpt_correction_T_min 0.4007
_exptl_absorpt_correction_type empirical
_exptl_crystal_colour yellow
_exptl_crystal_density_diffrn 1.737
_exptl_crystal_density_meas 0
_exptl_crystal_density_method 'not measured'
_exptl_crystal_description plate
_exptl_crystal_F_000 656
_exptl_crystal_size_max 0.20
_exptl_crystal_size_mid 0.10
_exptl_crystal_size_min 0.10
_refine_diff_density_max 3.308
_refine_diff_density_min -2.982
_refine_diff_density_rms 0.206
_refine_ls_extinction_method none
_refine_ls_goodness_of_fit_ref 1.082
_refine_ls_hydrogen_treatment mixed
_refine_ls_matrix_type full
_refine_ls_number_parameters 275
_refine_ls_number_reflns 4452
_refine_ls_number_restraints 0
_refine_ls_restrained_S_all 1.082
_refine_ls_R_factor_all 0.0455
_refine_ls_R_factor_gt 0.0442
_refine_ls_shift/su_max 0.001
_refine_ls_shift/su_mean 0.000
_refine_ls_structure_factor_coef Fsqd
_refine_ls_weighting_details 'calc w=1/[\s^2^(Fo^2^)+(0.0515P)^2^+0.9666P] where P=(Fo^2^+2Fc^2^)/3'
_refine_ls_weighting_scheme calc
_refine_ls_wR_factor_gt 0.1082
_refine_ls_wR_factor_ref 0.1093
_reflns_number_gt 4252
_reflns_number_total 4452
_reflns_threshold_expression >2sigma(I)
_cod_data_source_file c4cc10014j2.cif
_cod_data_source_block shelx
_cod_original_sg_symbol_H-M P-1
_cod_database_code 7116503

loop_
_symmetry_equiv_pos_as_xyz
'x, y, z'
'-x, -y, -z'

loop_
_atom_site_label
_atom_site_type_symbol
_atom_site_fract_x
_atom_site_fract_y
_atom_site_fract_z
_atom_site_U_iso_or_equiv
_atom_site_adp_type
_atom_site_occupancy
_atom_site_symmetry_multiplicity
_atom_site_calc_flag
_atom_site_refinement_flags
Ir1 Ir 0.21810(2) 0.26883(2) 0.149461(14) 0.01779(12) Uani 1 1 d .
Cl1 Cl -0.04265(18) 0.18830(18) 0.12013(12) 0.0292(4) Uani 1 1 d .
N1 N 0.2003(5) 0.5437(5) 0.0656(3) 0.0196(11) Uani 1 1 d .
N2 N 0.1989(6) 0.5640(5) 0.2174(3) 0.0198(11) Uani 1 1 d .
C21 C 0.2315(7) 0.0780(7) 0.2114(5) 0.0233(13) Uani 1 1 d .
H29 H 0.1403 0.0261 0.2339 0.028 Uiso 1 1 calc R
C4 C 0.2058(6) 0.4696(7) 0.1431(4) 0.0182(13) Uani 1 1 d .
C3 C 0.1862(7) 0.6897(7) 0.1870(4) 0.0229(13) Uani 1 1 d .
H5 H 0.1785 0.7681 0.2252 0.027 Uiso 1 1 calc R
C7 C 0.2202(7) 0.7351(7) 0.4424(4) 0.0234(13) Uani 1 1 d .
C2 C 0.1873(7) 0.6765(7) 0.0925(4) 0.0249(14) Uani 1 1 d .
H4 H 0.1806 0.7441 0.0522 0.030 Uiso 1 1 calc R
C11 C -0.0238(7) 0.5763(7) 0.3808(4) 0.0239(14) Uani 1 1 d .
C6 C 0.1281(7) 0.6171(7) 0.3810(4) 0.0237(13) Uani 1 1 d .
C20 C 0.3692(8) 0.1024(7) 0.2828(5) 0.0289(15) Uani 1 1 d .
H28 H 0.4345 0.0536 0.2561 0.035 Uiso 1 1 calc R
H27 H 0.3416 0.0629 0.3408 0.035 Uiso 1 1 calc R
C9 C 0.0015(7) 0.7646(7) 0.5084(4) 0.0224(13) Uani 1 1 d .
C22 C 0.2318(8) 0.0538(7) 0.1123(5) 0.0257(14) Uani 1 1 d .
H30 H 0.1411 -0.0121 0.0778 0.031 Uiso 1 1 calc R
C8 C 0.1554(8) 0.8077(7) 0.5076(4) 0.0269(14) Uani 1 1 d .
C18 C 0.4293(7) 0.3499(7) 0.2295(5) 0.0281(15) Uani 1 1 d .
H24 H 0.4556 0.4513 0.2514 0.034 Uiso 1 1 calc R
C17 C 0.4431(7) 0.3183(7) 0.1319(5) 0.0279(15) Uani 1 1 d .
H23 H 0.4778 0.4017 0.0990 0.033 Uiso 1 1 calc R
C1 C 0.1998(8) 0.4839(7) -0.0328(4) 0.0297(15) Uani 1 1 d .
H1 H 0.2099 0.3902 -0.0332 0.045 Uiso 1 1 calc R
H2 H 0.2805 0.5421 -0.0596 0.045 Uiso 1 1 calc R
H3 H 0.1087 0.4803 -0.0701 0.045 Uiso 1 1 calc R
C10 C -0.0881(7) 0.6507(7) 0.4450(4) 0.0257(14) Uani 1 1 d .
C19 C 0.4518(8) 0.2614(8) 0.3077(5) 0.0355(17) Uani 1 1 d .
H25 H 0.4191 0.2974 0.3651 0.043 Uiso 1 1 calc R
H26 H 0.5563 0.2719 0.3219 0.043 Uiso 1 1 calc R
C5 C 0.1986(8) 0.5283(7) 0.3176(4) 0.0256(14) Uani 1 1 d .
H6 H 0.2994 0.5418 0.3457 0.031 Uiso 1 1 calc R
H7 H 0.1459 0.4293 0.3163 0.031 Uiso 1 1 calc R
C23 C 0.3705(7) 0.0551(7) 0.0664(5) 0.0285(15) Uani 1 1 d .
H31 H 0.3463 0.0432 -0.0027 0.034 Uiso 1 1 calc R
H32 H 0.4039 -0.0246 0.0834 0.034 Uiso 1 1 calc R
C24 C 0.4964(8) 0.1914(8) 0.0968(5) 0.0339(16) Uani 1 1 d .
H33 H 0.5504 0.2144 0.0430 0.041 Uiso 1 1 calc R
H34 H 0.5639 0.1752 0.1476 0.041 Uiso 1 1 calc R
C16 C -0.1220(8) 0.4503(8) 0.3114(5) 0.0322(16) Uani 1 1 d .
H20 H -0.0619 0.4117 0.2725 0.048 Uiso 1 1 calc R
H21 H -0.1914 0.4813 0.2713 0.048 Uiso 1 1 calc R
H22 H -0.1742 0.3792 0.3471 0.048 Uiso 1 1 calc R
C12 C 0.3846(8) 0.7847(9) 0.4371(6) 0.0383(18) Uani 1 1 d .
H8 H 0.4096 0.7234 0.3892 0.057 Uiso 1 1 calc R
H9 H 0.4376 0.7826 0.4980 0.057 Uiso 1 1 calc R
H10 H 0.4107 0.8795 0.4207 0.057 Uiso 1 1 calc R
C15 C -0.2541(8) 0.6045(9) 0.4451(5) 0.0381(18) Uani 1 1 d .
H17 H -0.2806 0.6649 0.4929 0.057 Uiso 1 1 calc R
H18 H -0.2847 0.5087 0.4591 0.057 Uiso 1 1 calc R
H19 H -0.3019 0.6109 0.3833 0.057 Uiso 1 1 calc R
C13 C 0.2517(9) 0.9307(9) 0.5783(5) 0.0407(18) Uani 1 1 d .
H11 H 0.1908 0.9683 0.6172 0.061 Uiso 1 1 calc R
H12 H 0.3051 1.0032 0.5440 0.061 Uiso 1 1 calc R
H13 H 0.3200 0.8984 0.6184 0.061 Uiso 1 1 calc R
C14 C -0.0628(9) 0.8465(9) 0.5811(5) 0.0383(18) Uani 1 1 d .
H14 H -0.1678 0.8068 0.5743 0.057 Uiso 1 1 calc R
H15 H -0.0396 0.9438 0.5700 0.057 Uiso 1 1 calc R
H16 H -0.0212 0.8403 0.6446 0.057 Uiso 1 1 calc R
Cl2 Cl 0.8661(2) 0.7936(2) 0.24545(15) 0.0458(5) Uani 1 1 d .
Cl3 Cl 0.5651(3) 0.7696(3) 0.1703(2) 0.0733(7) Uiso 1 1 d .
C25 C 0.7508(9) 0.8479(8) 0.1616(6) 0.0407(18) Uani 1 1 d .
H35 H 0.7716 0.9499 0.1722 0.049 Uiso 1 1 calc R
H36 H 0.7712 0.8226 0.0976 0.049 Uiso 1 1 calc R

loop_
_atom_site_aniso_label
_atom_site_aniso_U_11
_atom_site_aniso_U_22
_atom_site_aniso_U_33
_atom_site_aniso_U_23
_atom_site_aniso_U_13
_atom_site_aniso_U_12
Ir1 0.01932(17) 0.01222(19) 0.02101(17) -0.00048(11) -0.00054(10) 0.00506(11)
Cl1 0.0196(8) 0.0242(9) 0.0399(9) 0.0023(7) -0.0074(6) 0.0040(7)
N1 0.021(3) 0.017(3) 0.020(2) 0.003(2) -0.0003(19) 0.003(2)
N2 0.025(3) 0.015(3) 0.021(2) 0.000(2) 0.003(2) 0.008(2)
C21 0.025(3) 0.013(3) 0.033(3) 0.005(3) 0.004(3) 0.006(3)
C4 0.013(3) 0.022(4) 0.020(3) 0.006(3) 0.007(2) 0.002(2)
C3 0.026(3) 0.013(3) 0.032(3) 0.002(3) 0.003(3) 0.009(3)
C7 0.027(3) 0.022(4) 0.021(3) 0.005(3) -0.001(2) 0.008(3)
C2 0.024(3) 0.019(4) 0.032(3) 0.009(3) -0.001(3) 0.007(3)
C11 0.033(4) 0.020(4) 0.019(3) 0.002(2) -0.001(2) 0.008(3)
C6 0.034(4) 0.022(4) 0.019(3) 0.006(2) 0.004(2) 0.013(3)
C20 0.036(4) 0.031(4) 0.025(3) 0.006(3) 0.000(3) 0.018(3)
C9 0.036(4) 0.025(4) 0.011(3) -0.001(2) 0.004(2) 0.017(3)
C22 0.031(4) 0.011(3) 0.034(4) -0.003(3) -0.001(3) 0.008(3)
C8 0.037(4) 0.021(4) 0.020(3) 0.000(2) -0.004(3) 0.008(3)
C18 0.023(3) 0.016(4) 0.042(4) -0.001(3) -0.005(3) 0.005(3)
C17 0.023(3) 0.020(4) 0.040(4) 0.003(3) 0.008(3) 0.004(3)
C1 0.041(4) 0.027(4) 0.021(3) -0.005(3) 0.004(3) 0.012(3)
C10 0.024(3) 0.028(4) 0.025(3) 0.011(3) 0.002(3) 0.007(3)
C19 0.030(4) 0.039(5) 0.034(4) 0.001(3) -0.006(3) 0.010(3)
C5 0.038(4) 0.024(4) 0.020(3) 0.004(3) 0.004(3) 0.017(3)
C23 0.035(4) 0.024(4) 0.028(3) 0.002(3) 0.005(3) 0.010(3)
C24 0.028(4) 0.031(4) 0.046(4) 0.000(3) 0.009(3) 0.013(3)
C16 0.036(4) 0.024(4) 0.032(4) -0.003(3) -0.001(3) 0.004(3)
C12 0.027(4) 0.044(5) 0.041(4) 0.007(4) 0.002(3) 0.008(3)
C15 0.028(4) 0.050(5) 0.034(4) 0.008(3) 0.008(3) 0.007(4)
C13 0.035(4) 0.038(5) 0.043(4) -0.011(3) -0.005(3) 0.008(4)
C14 0.049(5) 0.034(5) 0.035(4) -0.004(3) 0.010(3) 0.018(4)
Cl2 0.0371(10) 0.0473(13) 0.0536(11) 0.0117(9) -0.0064(8) 0.0156(9)
C25 0.046(5) 0.029(4) 0.048(4) 0.012(3) 0.001(3) 0.013(3)

loop_
_atom_type_symbol
_atom_type_description
_atom_type_scat_dispersion_real
_atom_type_scat_dispersion_imag
_atom_type_scat_source
C C 0.0033 0.0016 'International Tables Vol C Tables 4.2.6.8 and 6.1.1.4'
H H 0.0000 0.0000 'International Tables Vol C Tables 4.2.6.8 and 6.1.1.4'
Cl Cl 0.1484 0.1585 'International Tables Vol C Tables 4.2.6.8 and 6.1.1.4'
Ir Ir -1.4442 7.9887 'International Tables Vol C Tables 4.2.6.8 and 6.1.1.4'
N N 0.0061 0.0033 'International Tables Vol C Tables 4.2.6.8 and 6.1.1.4'

loop_
_geom_angle_atom_site_label_1
_geom_angle_atom_site_label_2
_geom_angle_atom_site_label_3
_geom_angle
C4 Ir1 C17 94.5(2)
C4 Ir1 C18 89.7(2)
C17 Ir1 C18 39.2(3)
C4 Ir1 C21 159.0(3)
C17 Ir1 C21 90.5(3)
C18 Ir1 C21 81.5(2)
C4 Ir1 C22 163.6(3)
C17 Ir1 C22 81.4(3)
C18 Ir1 C22 96.9(3)
C21 Ir1 C22 37.4(2)
C4 Ir1 Cl1 88.70(17)
C17 Ir1 Cl1 162.9(2)
C18 Ir1 Cl1 157.8(2)
C21 Ir1 Cl1 92.40(17)
C22 Ir1 Cl1 90.74(19)
C2 N1 C4 111.5(5)
C2 N1 C1 125.0(5)
C4 N1 C1 123.4(5)
C4 N2 C3 111.8(5)
C4 N2 C5 122.1(5)
C3 N2 C5 126.1(5)
C22 C21 C20 122.7(6)
C22 C21 Ir1 71.5(4)
C20 C21 Ir1 112.9(4)
C22 C21 H29 114.2
C20 C21 H29 114.2
Ir1 C21 H29 114.2
N2 C4 N1 102.8(5)
N2 C4 Ir1 127.0(4)
N1 C4 Ir1 130.2(4)
C2 C3 N2 106.8(6)
C2 C3 H5 126.6
N2 C3 H5 126.6
C8 C7 C6 118.4(6)
C8 C7 C12 120.7(6)
C6 C7 C12 120.9(6)
C3 C2 N1 107.2(5)
C3 C2 H4 126.4
N1 C2 H4 126.4
C6 C11 C10 119.8(6)
C6 C11 C16 120.6(6)
C10 C11 C16 119.7(6)
C11 C6 C7 121.5(6)
C11 C6 C5 119.6(6)
C7 C6 C5 118.9(6)
C21 C20 C19 111.7(5)
C21 C20 H28 109.3
C19 C20 H28 109.3
C21 C20 H27 109.3
C19 C20 H27 109.3
H28 C20 H27 107.9
C10 C9 C8 120.8(6)
C10 C9 C14 121.5(6)
C8 C9 C14 117.7(6)
C21 C22 C23 123.2(6)
C21 C22 Ir1 71.1(4)
C23 C22 Ir1 111.2(4)
C21 C22 H30 114.5
C23 C22 H30 114.5
Ir1 C22 H30 114.5
C7 C8 C9 120.0(6)
C7 C8 C13 120.0(6)
C9 C8 C13 120.0(6)
C17 C18 C19 125.5(6)
C17 C18 Ir1 70.1(4)
C19 C18 Ir1 111.7(5)
C17 C18 H24 113.8
C19 C18 H24 113.8
Ir1 C18 H24 113.8
C18 C17 C24 121.5(6)
C18 C17 Ir1 70.7(4)
C24 C17 Ir1 115.1(5)
C18 C17 H23 114.2
C24 C17 H23 114.2
Ir1 C17 H23 114.2
N1 C1 H1 109.5
N1 C1 H2 109.5
H1 C1 H2 109.5
N1 C1 H3 109.5
H1 C1 H3 109.5
H2 C1 H3 109.5
C9 C10 C11 119.5(6)
C9 C10 C15 121.0(6)
C11 C10 C15 119.5(6)
C18 C19 C20 114.1(6)
C18 C19 H25 108.7
C20 C19 H25 108.7
C18 C19 H26 108.7
C20 C19 H26 108.7
H25 C19 H26 107.6
N2 C5 C6 113.5(5)
N2 C5 H6 108.9
C6 C5 H6 108.9
N2 C5 H7 108.9
C6 C5 H7 108.9
H6 C5 H7 107.7
C22 C23 C24 113.3(6)
C22 C23 H31 108.9
C24 C23 H31 108.9
C22 C23 H32 108.9
C24 C23 H32 108.9
H31 C23 H32 107.7
C23 C24 C17 113.2(6)
C23 C24 H33 108.9
C17 C24 H33 108.9
C23 C24 H34 108.9
C17 C24 H34 108.9
H33 C24 H34 107.7
C11 C16 H20 109.5
C11 C16 H21 109.5
H20 C16 H21 109.5
C11 C16 H22 109.5
H20 C16 H22 109.5
H21 C16 H22 109.5
C7 C12 H8 109.5
C7 C12 H9 109.5
H8 C12 H9 109.5
C7 C12 H10 109.5
H8 C12 H10 109.5
H9 C12 H10 109.5
C10 C15 H17 109.5
C10 C15 H18 109.5
H17 C15 H18 109.5
C10 C15 H19 109.5
H17 C15 H19 109.5
H18 C15 H19 109.5
C8 C13 H11 109.5
C8 C13 H12 109.5
H11 C13 H12 109.5
C8 C13 H13 109.5
H11 C13 H13 109.5
H12 C13 H13 109.5
C9 C14 H14 109.5
C9 C14 H15 109.5
H14 C14 H15 109.5
C9 C14 H16 109.5
H14 C14 H16 109.5
H15 C14 H16 109.5
Cl3 C25 Cl2 111.4(4)
Cl3 C25 H35 109.4
Cl2 C25 H35 109.4
Cl3 C25 H36 109.4
Cl2 C25 H36 109.4
H35 C25 H36 108.0

loop_
_geom_bond_atom_site_label_1
_geom_bond_atom_site_label_2
_geom_bond_distance
Ir1 C4 2.035(7)
Ir1 C17 2.106(7)
Ir1 C18 2.114(6)
Ir1 C21 2.185(6)
Ir1 C22 2.191(7)
Ir1 Cl1 2.370(2)
N1 C2 1.378(8)
N1 C4 1.378(8)
N1 C1 1.462(8)
N2 C4 1.362(8)
N2 C3 1.387(8)
N2 C5 1.492(7)
C21 C22 1.401(9)
C21 C20 1.522(9)
C21 H29 0.9800
C3 C2 1.334(9)
C3 H5 0.9300
C7 C8 1.408(9)
C7 C6 1.413(9)
C7 C12 1.518(10)
C2 H4 0.9300
C11 C6 1.390(9)
C11 C10 1.407(9)
C11 C16 1.533(9)
C6 C5 1.526(9)
C20 C19 1.547(10)
C20 H28 0.9700
C20 H27 0.9700
C9 C10 1.393(9)
C9 C8 1.410(9)
C9 C14 1.529(9)
C22 C23 1.525(9)
C22 H30 0.9800
C8 C13 1.521(9)
C18 C17 1.415(10)
C18 C19 1.507(10)
C18 H24 0.9800
C17 C24 1.541(10)
C17 H23 0.9800
C1 H1 0.9600
C1 H2 0.9600
C1 H3 0.9600
C10 C15 1.520(9)
C19 H25 0.9700
C19 H26 0.9700
C5 H6 0.9700
C5 H7 0.9700
C23 C24 1.534(10)
C23 H31 0.9700
C23 H32 0.9700
C24 H33 0.9700
C24 H34 0.9700
C16 H20 0.9600
C16 H21 0.9600
C16 H22 0.9600
C12 H8 0.9600
C12 H9 0.9600
C12 H10 0.9600
C15 H17 0.9600
C15 H18 0.9600
C15 H19 0.9600
C13 H11 0.9600
C13 H12 0.9600
C13 H13 0.9600
C14 H14 0.9600
C14 H15 0.9600
C14 H16 0.9600
Cl2 C25 1.757(8)
Cl3 C25 1.747(9)
C25 H35 0.9700
C25 H36 0.9700

loop_
_geom_torsion_atom_site_label_1
_geom_torsion_atom_site_label_2
_geom_torsion_atom_site_label_3
_geom_torsion_atom_site_label_4
_geom_torsion
C4 Ir1 C21 C22 -179.3(6)
C17 Ir1 C21 C22 -75.1(4)
C18 Ir1 C21 C22 -113.3(4)
Cl1 Ir1 C21 C22 88.1(4)
C4 Ir1 C21 C20 -60.8(9)
C17 Ir1 C21 C20 43.4(5)
C18 Ir1 C21 C20 5.2(5)
C22 Ir1 C21 C20 118.5(6)
Cl1 Ir1 C21 C20 -153.4(4)
C3 N2 C4 N1 1.3(6)
C5 N2 C4 N1 178.8(5)
C3 N2 C4 Ir1 -177.9(4)
C5 N2 C4 Ir1 -0.4(8)
C2 N1 C4 N2 -1.3(6)
C1 N1 C4 N2 -178.0(5)
C2 N1 C4 Ir1 177.9(4)
C1 N1 C4 Ir1 1.2(9)
C17 Ir1 C4 N2 -105.1(5)
C18 Ir1 C4 N2 -66.2(5)
C21 Ir1 C4 N2 -1.6(10)
C22 Ir1 C4 N2 179.9(7)
Cl1 Ir1 C4 N2 91.7(5)
C17 Ir1 C4 N1 75.8(6)
C18 Ir1 C4 N1 114.8(6)
C21 Ir1 C4 N1 179.4(5)
C22 Ir1 C4 N1 0.9(12)
Cl1 Ir1 C4 N1 -87.3(5)
C4 N2 C3 C2 -0.9(7)
C5 N2 C3 C2 -178.3(6)
N2 C3 C2 N1 0.1(7)
C4 N1 C2 C3 0.7(7)
C1 N1 C2 C3 177.4(6)
C10 C11 C6 C7 -2.0(9)
C16 C11 C6 C7 178.2(6)
C10 C11 C6 C5 174.6(5)
C16 C11 C6 C5 -5.1(9)
C8 C7 C6 C11 3.1(9)
C12 C7 C6 C11 -175.7(6)
C8 C7 C6 C5 -173.6(5)
C12 C7 C6 C5 7.6(9)
C22 C21 C20 C19 92.3(8)
Ir1 C21 C20 C19 10.2(7)
C20 C21 C22 C23 -2.4(10)
Ir1 C21 C22 C23 103.5(6)
C20 C21 C22 Ir1 -105.9(6)
C4 Ir1 C22 C21 179.1(7)
C17 Ir1 C22 C21 102.3(4)
C18 Ir1 C22 C21 66.2(4)
Cl1 Ir1 C22 C21 -93.0(4)
C4 Ir1 C22 C23 59.9(10)
C17 Ir1 C22 C23 -16.9(4)
C18 Ir1 C22 C23 -53.0(5)
C21 Ir1 C22 C23 -119.2(6)
Cl1 Ir1 C22 C23 147.8(4)
C6 C7 C8 C9 -1.9(9)
C12 C7 C8 C9 176.8(6)
C6 C7 C8 C13 176.9(6)
C12 C7 C8 C13 -4.3(9)
C10 C9 C8 C7 -0.2(9)
C14 C9 C8 C7 179.6(6)
C10 C9 C8 C13 -179.1(6)
C14 C9 C8 C13 0.7(9)
C4 Ir1 C18 C17 -97.6(4)
C21 Ir1 C18 C17 101.5(4)
C22 Ir1 C18 C17 67.3(4)
Cl1 Ir1 C18 C17 176.6(4)
C4 Ir1 C18 C19 141.0(5)
C17 Ir1 C18 C19 -121.4(7)
C21 Ir1 C18 C19 -19.9(5)
C22 Ir1 C18 C19 -54.1(5)
Cl1 Ir1 C18 C19 55.2(8)
C19 C18 C17 C24 -5.2(10)
Ir1 C18 C17 C24 -108.2(6)
C19 C18 C17 Ir1 103.0(7)
C4 Ir1 C17 C18 83.9(4)
C21 Ir1 C17 C18 -75.7(4)
C22 Ir1 C17 C18 -112.1(4)
Cl1 Ir1 C17 C18 -175.7(5)
C4 Ir1 C17 C24 -159.5(5)
C18 Ir1 C17 C24 116.6(7)
C21 Ir1 C17 C24 40.8(5)
C22 Ir1 C17 C24 4.5(5)
Cl1 Ir1 C17 C24 -59.1(9)
C8 C9 C10 C11 1.3(9)
C14 C9 C10 C11 -178.5(6)
C8 C9 C10 C15 -179.5(6)
C14 C9 C10 C15 0.7(10)
C6 C11 C10 C9 -0.2(9)
C16 C11 C10 C9 179.6(6)
C6 C11 C10 C15 -179.3(6)
C16 C11 C10 C15 0.4(9)
C17 C18 C19 C20 -48.5(9)
Ir1 C18 C19 C20 31.9(8)
C21 C20 C19 C18 -27.5(8)
C4 N2 C5 C6 -155.9(6)
C3 N2 C5 C6 21.2(9)
C11 C6 C5 N2 84.7(7)
C7 C6 C5 N2 -98.5(7)
C21 C22 C23 C24 -54.3(8)
Ir1 C22 C23 C24 26.5(7)
C22 C23 C24 C17 -23.3(8)
C18 C17 C24 C23 90.7(8)
Ir1 C17 C24 C23 8.8(8)
